data_2102502
loop_
_publ_author_name
'Kubicki, Maciej'

_publ_section_title
;
 Structural phase transitions, and Br&#x00B7;&#x00B7;&#x00B7;N and
 Br&#x00B7;&#x00B7;&#x00B7;Br interactions in
 1-phenyl-2-methyl-4-nitro-5-bromoimidazole
;
_journal_issue 3
_journal_name_full 'Acta Crystallographica Section B'
_journal_page_first 333
_journal_page_last 342
_journal_paper_doi 10.1107/S0108768104005853
_journal_volume 60
_journal_year 2004
_chemical_formula_moiety 'C10 H8 Br N3 O2'
_chemical_formula_sum 'C10 H8 Br N3 O2'
_chemical_formula_weight 282.10
_chemical_name_systematic
;
1-phenyl-4-nitro-5-bromo-imidazole
;
_space_group_IT_number 11
_symmetry_cell_setting monoclinic
_symmetry_space_group_name_Hall '-P 2yb'
_symmetry_space_group_name_H-M 'P 1 21/m 1'
_atom_sites_solution_hydrogens geom
_atom_sites_solution_primary direct
_atom_sites_solution_secondary difmap
_audit_creation_method SHELXL-97
_cell_angle_alpha 90.00
_cell_angle_beta 106.410(15)
_cell_angle_gamma 90.00
_cell_formula_units_Z 2
_cell_length_a 7.0180(14)
_cell_length_b 6.9160(12)
_cell_length_c 11.546(2)
_cell_measurement_reflns_used 668
_cell_measurement_temperature 250.0(10)
_cell_measurement_theta_max 20
_cell_measurement_theta_min 3
_cell_volume 537.57(17)
_computing_cell_refinement 'CrysAlisCCD v.169 (Oxford Diffraction, 2003a)'
_computing_data_collection 'CrysAlisCCD v.169 (Oxford Diffraction, 2003a)'
_computing_data_reduction 'CrysAlisRed v.169 (Oxford Diffraction, 2003b)'
_computing_structure_refinement 'SHELXL-97 (Sheldrick, 1997)'
_computing_structure_solution 'SHELXS-97 (Sheldrick, 1990)'
_diffrn_ambient_temperature 250.0(10)
_diffrn_measured_fraction_theta_full 0.995
_diffrn_measured_fraction_theta_max 0.918
_diffrn_measurement_device_type 'KUMA KM4CCD four-circle diffractometer'
_diffrn_measurement_method \w-scan
_diffrn_radiation_monochromator graphite
_diffrn_radiation_source 'fine-focus sealed tube'
_diffrn_radiation_type MoK\a
_diffrn_radiation_wavelength 0.71073
_diffrn_reflns_av_R_equivalents 0.0540
_diffrn_reflns_av_sigmaI/netI 0.0685
_diffrn_reflns_limit_h_max 9
_diffrn_reflns_limit_h_min -6
_diffrn_reflns_limit_k_max 9
_diffrn_reflns_limit_k_min -9
_diffrn_reflns_limit_l_max 15
_diffrn_reflns_limit_l_min -15
_diffrn_reflns_number 3360
_diffrn_reflns_theta_full 25.00
_diffrn_reflns_theta_max 29.57
_diffrn_reflns_theta_min 3.04
_exptl_absorpt_coefficient_mu 3.811
_exptl_absorpt_correction_T_max 0.673
_exptl_absorpt_correction_T_min 0.326
_exptl_absorpt_correction_type multi-scan
_exptl_absorpt_process_details 'SORTAV (Blessing, 1989)'
_exptl_crystal_colour colourless
_exptl_crystal_density_diffrn 1.743
_exptl_crystal_density_method 'not measured'
_exptl_crystal_description prism
_exptl_crystal_F_000 280
_exptl_crystal_size_max 0.5
_exptl_crystal_size_mid 0.3
_exptl_crystal_size_min 0.1
_refine_diff_density_max 0.744
_refine_diff_density_min -0.960
_refine_ls_extinction_method none
_refine_ls_goodness_of_fit_ref 0.999
_refine_ls_hydrogen_treatment mixed
_refine_ls_matrix_type full
_refine_ls_number_parameters 91
_refine_ls_number_reflns 1473
_refine_ls_number_restraints 0
_refine_ls_restrained_S_all 0.999
_refine_ls_R_factor_all 0.0576
_refine_ls_R_factor_gt 0.0422
_refine_ls_shift/su_max 0.000
_refine_ls_shift/su_mean 0.000
_refine_ls_structure_factor_coef Fsqd
_refine_ls_weighting_details 'calc w=1/[\s^2^(Fo^2^)+(0.0470P)^2^+0.0000P] where P=(Fo^2^+2Fc^2^)/3'
_refine_ls_weighting_scheme calc
_refine_ls_wR_factor_gt 0.0917
_refine_ls_wR_factor_ref 0.0996
_reflns_number_gt 1097
_reflns_number_total 1473
_reflns_threshold_expression >2sigma(I)
_cod_data_source_file bk5005.cif
_cod_data_source_block 250K
_cod_original_sg_symbol_Hall '-P 2ybm'
_cod_original_sg_symbol_H-M P2~1~/m
_cod_database_code 2102502

loop_
_symmetry_equiv_pos_as_xyz
'x, y, z'
'-x, y+1/2, -z'
'-x, -y, -z'
'x, -y-1/2, z'

loop_
_atom_site_label
_atom_site_fract_x
_atom_site_fract_y
_atom_site_fract_z
_atom_site_U_iso_or_equiv
_atom_site_adp_type
_atom_site_calc_flag
_atom_site_refinement_flags
_atom_site_occupancy
_atom_site_type_symbol
N1 0.8125(5) 0.2500 0.6549(4) 0.0314(9) Uani d S 1 N
C11 0.9758(7) 0.2500 0.7651(5) 0.0375(12) Uani d S 1 C
C12 1.0493(6) 0.4233(7) 0.8177(4) 0.0562(11) Uani d . 1 C
H12 0.9870 0.5380 0.7743 0.077 Uiso d R 1 H
C13 1.1975(6) 0.4206(10) 0.9259(4) 0.0760(16) Uani d . 1 C
H13 1.2508 0.5418 0.9592 0.074 Uiso d R 1 H
C14 1.2719(10) 0.2500 0.9819(6) 0.077(2) Uani d S 1 C
H14 1.3699 0.2500 1.0549 0.090 Uiso d SR 1 H
C2 0.6162(6) 0.2500 0.6506(4) 0.0330(11) Uani d S 1 C
C21 0.5449(8) 0.2500 0.7609(5) 0.0512(15) Uani d S 1 C
H21A 0.4002 0.2500 0.7365 0.115 Uiso d SR 1 H
H21B 0.5936 0.3651 0.8090 0.109 Uiso d R 1 H
N3 0.5020(6) 0.2500 0.5381(4) 0.0327(9) Uani d S 1 N
C4 0.6321(6) 0.2500 0.4698(4) 0.0294(10) Uani d S 1 C
N4 0.5584(6) 0.2500 0.3410(4) 0.0422(11) Uani d S 1 N
O41 0.6790(6) 0.2500 0.2821(4) 0.0647(13) Uani d S 1 O
O42 0.3789(6) 0.2500 0.2951(4) 0.0669(13) Uani d S 1 O
C5 0.8259(6) 0.2500 0.5377(5) 0.0291(10) Uani d S 1 C
Br5 1.07177(6) 0.2500 0.50783(5) 0.03340(19) Uani d S 1 Br

loop_
_atom_site_aniso_label
_atom_site_aniso_U_11
_atom_site_aniso_U_22
_atom_site_aniso_U_33
_atom_site_aniso_U_12
_atom_site_aniso_U_13
_atom_site_aniso_U_23
N1 0.0212(18) 0.042(2) 0.032(2) 0.000 0.0098(16) 0.000
C11 0.024(2) 0.057(3) 0.033(3) 0.000 0.010(2) 0.000
C12 0.042(2) 0.067(3) 0.055(3) -0.003(2) 0.0063(19) -0.015(2)
C13 0.050(3) 0.112(4) 0.059(3) -0.009(3) 0.002(2) -0.034(3)
C14 0.038(3) 0.156(8) 0.034(3) 0.000 0.004(3) 0.000
C2 0.017(2) 0.050(3) 0.032(3) 0.000 0.0062(18) 0.000
C21 0.034(3) 0.087(4) 0.039(3) 0.000 0.020(2) 0.000
N3 0.0216(17) 0.042(2) 0.036(2) 0.000 0.0114(17) 0.000
C4 0.020(2) 0.039(3) 0.031(2) 0.000 0.0093(18) 0.000
N4 0.027(2) 0.060(3) 0.040(3) 0.000 0.0109(19) 0.000
O41 0.046(2) 0.115(4) 0.040(2) 0.000 0.0229(19) 0.000
O42 0.030(2) 0.119(4) 0.047(3) 0.000 0.0034(18) 0.000
C5 0.023(2) 0.023(2) 0.045(3) 0.000 0.017(2) 0.000
Br5 0.0239(2) 0.0355(3) 0.0453(3) 0.000 0.0170(2) 0.000

loop_
_atom_type_symbol
_atom_type_description
_atom_type_scat_dispersion_real
_atom_type_scat_dispersion_imag
_atom_type_scat_source
C C 0.0033 0.0016 'International Tables Vol C Tables 4.2.6.8 and 6.1.1.4'
H H 0.0000 0.0000 'International Tables Vol C Tables 4.2.6.8 and 6.1.1.4'
N N 0.0061 0.0033 'International Tables Vol C Tables 4.2.6.8 and 6.1.1.4'
O O 0.0106 0.0060 'International Tables Vol C Tables 4.2.6.8 and 6.1.1.4'
Br Br -0.2901 2.4595 'International Tables Vol C Tables 4.2.6.8 and 6.1.1.4'

loop_
_geom_angle_atom_site_label_1
_geom_angle_atom_site_label_2
_geom_angle_atom_site_label_3
_geom_angle_site_symmetry_1
_geom_angle_site_symmetry_3
_geom_angle
C2 N1 C5 . . 108.1(4)
C2 N1 C11 . . 124.8(4)
C5 N1 C11 . . 127.1(4)
C12 C11 C12 . 4_565 121.1(5)
C12 C11 N1 . . 119.4(3)
C12 C11 N1 4_565 . 119.4(3)
C11 C12 C13 . . 118.7(5)
C11 C12 H12 . . 115.1
C13 C12 H12 . . 126.2
C14 C13 C12 . . 121.7(6)
C14 C13 H13 . . 120.7
C12 C13 H13 . . 117.5
C13 C14 C13 4_565 . 118.2(6)
C13 C14 H14 4_565 . 120.9
C13 C14 H14 . . 120.9
N3 C2 N1 . . 111.2(4)
N3 C2 C21 . . 125.7(4)
N1 C2 C21 . . 123.1(4)
C2 C21 H21A . . 109.0
C2 C21 H21B . . 109.7
H21A C21 H21B . . 109.5
C2 N3 C4 . . 104.4(4)
C5 C4 N3 . . 112.9(4)
C5 C4 N4 . . 127.3(4)
N3 C4 N4 . . 119.7(4)
O42 N4 O41 . . 123.3(5)
O42 N4 C4 . . 118.5(4)
O41 N4 C4 . . 118.2(4)
C4 C5 N1 . . 103.3(4)
C4 C5 Br5 . . 136.3(4)
N1 C5 Br5 . . 120.4(3)

loop_
_geom_bond_atom_site_label_1
_geom_bond_atom_site_label_2
_geom_bond_site_symmetry_2
_geom_bond_distance
N1 C2 . 1.365(6)
N1 C5 . 1.382(6)
N1 C11 . 1.452(6)
C11 C12 . 1.376(5)
C11 C12 4_565 1.376(5)
C12 C13 . 1.382(6)
C12 H12 . 0.9735
C13 C14 . 1.376(7)
C13 H13 . 0.9528
C14 C13 4_565 1.376(7)
C14 H14 . 0.9251
C2 N3 . 1.320(6)
C2 C21 . 1.494(7)
C21 H21A . 0.9745
C21 H21B . 0.9750
N3 C4 . 1.364(6)
C4 C5 . 1.364(6)
C4 N4 . 1.430(6)
N4 O42 . 1.221(5)
N4 O41 . 1.226(5)
C5 Br5 . 1.853(4)

loop_
_geom_hbond_atom_site_label_D
_geom_hbond_atom_site_label_H
_geom_hbond_atom_site_label_A
_geom_hbond_site_symmetry_A
_geom_hbond_distance_DH
_geom_hbond_distance_HA
_geom_hbond_distance_DA
_geom_hbond_angle_DHA
C14 H14 O41 1_656 0.93 2.89 3.819(8) 179.5
C21 H21A Br5 1_455 0.97 2.97 3.753(6) 137.7

loop_
_geom_torsion_atom_site_label_1
_geom_torsion_atom_site_label_2
_geom_torsion_atom_site_label_3
_geom_torsion_atom_site_label_4
_geom_torsion_site_symmetry_1
_geom_torsion_site_symmetry_4
_geom_torsion
C2 N1 C11 C12 . . -88.7(4)
C5 N1 C11 C12 . . 91.3(4)
C2 N1 C11 C12 . 4_565 88.7(4)
C5 N1 C11 C12 . 4_565 -91.3(4)
C12 C11 C12 C13 4_565 . -0.9(8)
N1 C11 C12 C13 . . 176.6(4)
C11 C12 C13 C14 . . -0.2(8)
C12 C13 C14 C13 . 4_565 1.3(10)
C5 N1 C2 N3 . . 0.0000(10)
C11 N1 C2 N3 . . 180.000(2)
C5 N1 C2 C21 . . 180.000(2)
C11 N1 C2 C21 . . 0.000(2)
N1 C2 N3 C4 . . 0.0000(10)
C21 C2 N3 C4 . . 180.000(2)
C2 N3 C4 C5 . . 0.000(2)
C2 N3 C4 N4 . . 180.0000(10)
C5 C4 N4 O42 . . 180.0000(10)
N3 C4 N4 O42 . . 0.0000(10)
C5 C4 N4 O41 . . 0.0000(10)
N3 C4 N4 O41 . . 180.0000(10)
N3 C4 C5 N1 . . 0.0000(10)
N4 C4 C5 N1 . . 180.0000(10)
N3 C4 C5 Br5 . . 180.0000(10)
N4 C4 C5 Br5 . . 0.000(2)
C2 N1 C5 C4 . . 0.000(2)
C11 N1 C5 C4 . . 180.000(2)
C2 N1 C5 Br5 . . 180.0000(10)
C11 N1 C5 Br5 . . 0.000(2)
